data_7124857
loop_
_publ_author_name
'Yu, Ling'
'Wu, Zhongbin'
'Xie, Guohua'
'Zhong, Cheng'
'Zhu, Zece'
'Cong, Hengjiang'
'Ma, Dongge'
'Yang, Chuluo'

_publ_section_title
;
 Achieving a balance between small singlet-triplet energy splitting and
 high fluorescence radiative rate in a quinoxaline-based orange-red
 thermally activated delayed fluorescence emitter.
;
_journal_issue 73
_journal_name_full 'Chemical communications (Cambridge, England)'
_journal_page_first 11012
_journal_page_last 11015
_journal_paper_doi 10.1039/c6cc05203g
_journal_volume 52
_journal_year 2016
_chemical_formula_sum 'C32 H20 F N3 O'
_chemical_formula_weight 481.51
_chemical_name_systematic FDQPXZ
_space_group_crystal_system monoclinic
_space_group_IT_number 14
_space_group_name_Hall '-P 2ybc'
_space_group_name_H-M_alt 'P 1 21/c 1'
_atom_sites_solution_hydrogens difmap
_atom_sites_solution_primary direct
_atom_sites_solution_secondary difmap
_audit_creation_method SHELXL-2014/7
_audit_update_record
;
2016-06-20 deposited with the CCDC.
2016-08-12 downloaded from the CCDC.
;
_cell_angle_alpha 90
_cell_angle_beta 93.9180(10)
_cell_angle_gamma 90
_cell_formula_units_Z 4
_cell_length_a 27.5965(6)
_cell_length_b 5.84630(10)
_cell_length_c 14.6170(4)
_cell_measurement_reflns_used 8357
_cell_measurement_temperature 200(2)
_cell_measurement_theta_max 65.14
_cell_measurement_theta_min 3.21
_cell_volume 2352.76(9)
_computing_cell_refinement 'Bruker SAINT'
_computing_data_collection 'Bruker APEX2'
_computing_data_reduction 'Bruker SAINT'
_computing_molecular_graphics 'Bruker SHELXTL'
_computing_publication_material 'Bruker SHELXTL'
_computing_structure_refinement 'SHELXL-2014/7 (Sheldrick, 2014)'
_computing_structure_solution 'SHELXS-97 (Sheldrick, 2008)'
_diffrn_ambient_temperature 200(2)
_diffrn_measured_fraction_theta_full 0.987
_diffrn_measured_fraction_theta_max 0.987
_diffrn_measurement_device_type 'Bruker Kappa APEX-Duo CCD'
_diffrn_measurement_method '\f and \w scans'
_diffrn_radiation_type CuK\a
_diffrn_radiation_wavelength 1.54178
_diffrn_reflns_av_R_equivalents 0.0913
_diffrn_reflns_av_unetI/netI 0.0563
_diffrn_reflns_Laue_measured_fraction_full 0.987
_diffrn_reflns_Laue_measured_fraction_max 0.987
_diffrn_reflns_limit_h_max 31
_diffrn_reflns_limit_h_min -22
_diffrn_reflns_limit_k_max 6
_diffrn_reflns_limit_k_min -6
_diffrn_reflns_limit_l_max 17
_diffrn_reflns_limit_l_min -17
_diffrn_reflns_number 23967
_diffrn_reflns_point_group_measured_fraction_full 0.987
_diffrn_reflns_point_group_measured_fraction_max 0.987
_diffrn_reflns_theta_full 65.179
_diffrn_reflns_theta_max 65.179
_diffrn_reflns_theta_min 3.210
_diffrn_source 'fine-focus sealed tube'
_exptl_absorpt_coefficient_mu 0.716
_exptl_absorpt_correction_T_max 0.7526
_exptl_absorpt_correction_T_min 0.5198
_exptl_absorpt_correction_type multi-scan
_exptl_absorpt_process_details 'SADABS-2012/1 (Bruker,2012)'
_exptl_crystal_colour orange
_exptl_crystal_density_diffrn 1.359
_exptl_crystal_density_method 'not measured'
_exptl_crystal_description prism
_exptl_crystal_F_000 1000
_exptl_crystal_size_max 0.180
_exptl_crystal_size_mid 0.110
_exptl_crystal_size_min 0.080
_refine_diff_density_max 0.229
_refine_diff_density_min -0.282
_refine_diff_density_rms 0.065
_refine_ls_extinction_coef 0.0025(4)
_refine_ls_extinction_expression Fc^*^=kFc[1+0.001xFc^2^\l^3^/sin(2\q)]^-1/4^
_refine_ls_extinction_method 'SHELXL-2014/7 (Sheldrick 2014'
_refine_ls_goodness_of_fit_ref 1.028
_refine_ls_hydrogen_treatment refall
_refine_ls_matrix_type full
_refine_ls_number_parameters 415
_refine_ls_number_reflns 3963
_refine_ls_number_restraints 0
_refine_ls_restrained_S_all 1.028
_refine_ls_R_factor_all 0.0531
_refine_ls_R_factor_gt 0.0481
_refine_ls_shift/su_max 0.000
_refine_ls_shift/su_mean 0.000
_refine_ls_structure_factor_coef Fsqd
_refine_ls_weighting_details 'w=1/[\s^2^(Fo^2^)+(0.0810P)^2^+0.3819P] where P=(Fo^2^+2Fc^2^)/3'
_refine_ls_weighting_scheme calc
_refine_ls_wR_factor_gt 0.1246
_refine_ls_wR_factor_ref 0.1295
_reflns_Friedel_coverage 0.000
_reflns_number_gt 3508
_reflns_number_total 3963
_reflns_threshold_expression 'I > 2\s(I)'
_cod_data_source_file c6cc05203g2.cif
_cod_data_source_block x_a
_cod_original_sg_symbol_H-M 'P 21/c'
_cod_database_code 7124857
_shelx_shelxl_version_number 2014/7
_shelx_space_group_comment
;
The symmetry employed for this shelxl refinement is uniquely defined
by the following loop, which should always be used as a source of
symmetry information in preference to the above space-group names.
They are only intended as comments.
;
_shelx_estimated_absorpt_t_min 0.882
_shelx_estimated_absorpt_t_max 0.945

loop_
_space_group_symop_operation_xyz
'x, y, z'
'-x, y+1/2, -z+1/2'
'-x, -y, -z'
'x, -y-1/2, z-1/2'

loop_
_atom_site_label
_atom_site_type_symbol
_atom_site_fract_x
_atom_site_fract_y
_atom_site_fract_z
_atom_site_U_iso_or_equiv
_atom_site_adp_type
_atom_site_occupancy
_atom_site_site_symmetry_order
_atom_site_calc_flag
F1 F 0.22264(3) 1.25655(19) 0.13249(8) 0.0592(4) Uani 1 1 d
O1 O 0.05232(3) 1.0818(2) 0.13083(8) 0.0442(3) Uani 1 1 d
N1 N 0.34435(4) 0.8076(2) 0.28968(8) 0.0306(3) Uani 1 1 d
C1 C 0.35478(5) 0.6320(3) 0.34362(10) 0.0290(3) Uani 1 1 d
N2 N 0.27094(4) 0.5485(2) 0.36423(9) 0.0330(3) Uani 1 1 d
C2 C 0.31736(5) 0.5032(3) 0.38552(10) 0.0290(3) Uani 1 1 d
C3 C 0.25982(5) 0.7226(3) 0.30541(10) 0.0302(3) Uani 1 1 d
N3 N 0.14897(4) 0.9953(2) 0.19173(10) 0.0364(3) Uani 1 1 d
C4 C 0.21043(5) 0.7739(3) 0.28050(11) 0.0343(4) Uani 1 1 d
H4 H 0.1854(6) 0.680(3) 0.3036(12) 0.038(4) Uiso 1 1 d
C5 C 0.19825(5) 0.9492(3) 0.22251(11) 0.0329(4) Uani 1 1 d
C7 C 0.28375(5) 1.0432(3) 0.21105(11) 0.0367(4) Uani 1 1 d
H7 H 0.3084(6) 1.135(3) 0.1870(13) 0.039(4) Uiso 1 1 d
C9 C 0.40756(5) 0.5735(3) 0.35501(10) 0.0305(3) Uani 1 1 d
C10 C 0.42429(5) 0.3625(3) 0.32741(11) 0.0356(4) Uani 1 1 d
H10 H 0.4017(6) 0.246(3) 0.3000(13) 0.042(5) Uiso 1 1 d
C11 C 0.47396(6) 0.3166(3) 0.33427(12) 0.0423(4) Uani 1 1 d
H11 H 0.4852(7) 0.171(4) 0.3110(14) 0.055(6) Uiso 1 1 d
C19 C 0.37681(6) 0.1387(3) 0.57673(12) 0.0438(4) Uani 1 1 d
H19 H 0.4067(7) 0.146(3) 0.6200(14) 0.051(5) Uiso 1 1 d
H18 H 0.3498(6) -0.167(3) 0.6217(14) 0.045(5) Uiso 1 1 d
C18 C 0.34391(6) -0.0386(3) 0.57981(12) 0.0444(4) Uani 1 1 d
C6 C 0.23564(5) 1.0828(3) 0.18892(11) 0.0364(4) Uani 1 1 d
H14 H 0.4292(6) 0.890(3) 0.4105(13) 0.040(4) Uiso 1 1 d
C14 C 0.44036(5) 0.7374(3) 0.39029(12) 0.0375(4) Uani 1 1 d
C15 C 0.32748(5) 0.3179(3) 0.45386(10) 0.0309(3) Uani 1 1 d
H17 H 0.2764(7) -0.153(4) 0.5285(14) 0.052(5) Uiso 1 1 d
C17 C 0.30175(6) -0.0344(3) 0.52225(12) 0.0408(4) Uani 1 1 d
H20 H 0.3917(7) 0.445(4) 0.5153(14) 0.053(5) Uiso 1 1 d
C21 C 0.12167(5) 1.1544(3) 0.23879(10) 0.0302(3) Uani 1 1 d
C22 C 0.14022(5) 1.2749(3) 0.31464(11) 0.0329(4) Uani 1 1 d
H22 H 0.1737(6) 1.246(3) 0.3404(13) 0.044(5) Uiso 1 1 d
C23 C 0.11207(5) 1.4339(3) 0.35728(11) 0.0367(4) Uani 1 1 d
H23 H 0.1268(6) 1.520(3) 0.4106(13) 0.042(5) Uiso 1 1 d
C24 C 0.06470(6) 1.4735(3) 0.32377(12) 0.0430(4) Uani 1 1 d
H24 H 0.0458(6) 1.586(3) 0.3529(13) 0.045(5) Uiso 1 1 d
C25 C 0.04557(5) 1.3524(3) 0.24841(13) 0.0423(4) Uani 1 1 d
H25 H 0.0122(8) 1.378(4) 0.2212(15) 0.063(6) Uiso 1 1 d
C26 C 0.07333(5) 1.1952(3) 0.20654(11) 0.0341(4) Uani 1 1 d
C27 C 0.07631(5) 0.8928(3) 0.09941(11) 0.0328(4) Uani 1 1 d
C28 C 0.05089(6) 0.7534(3) 0.03752(12) 0.0403(4) Uani 1 1 d
H28 H 0.0179(7) 0.798(4) 0.0188(15) 0.056(5) Uiso 1 1 d
C29 C 0.07364(6) 0.5681(3) -0.00003(12) 0.0466(4) Uani 1 1 d
H299 H 0.0566(6) 0.468(3) -0.0451(14) 0.047(5) Uiso 1 1 d
C30 C 0.12175(7) 0.5228(3) 0.02645(13) 0.0490(5) Uani 1 1 d
H300 H 0.1384(8) 0.394(4) 0.0008(16) 0.068(6) Uiso 1 1 d
C31 C 0.14710(6) 0.6618(3) 0.08987(12) 0.0425(4) Uani 1 1 d
H31 H 0.1815(9) 0.630(4) 0.1077(17) 0.074(7) Uiso 1 1 d
C32 C 0.12489(5) 0.8477(3) 0.12766(10) 0.0322(3) Uani 1 1 d
C20 C 0.36898(5) 0.3158(3) 0.51469(11) 0.0371(4) Uani 1 1 d
C8 C 0.29633(5) 0.8581(3) 0.26967(10) 0.0292(3) Uani 1 1 d
C16 C 0.29363(5) 0.1431(3) 0.46055(11) 0.0352(4) Uani 1 1 d
H16 H 0.2634(6) 0.143(3) 0.4197(13) 0.044(5) Uiso 1 1 d
C12 C 0.50636(5) 0.4781(3) 0.37006(12) 0.0461(5) Uani 1 1 d
H12 H 0.5405(7) 0.438(3) 0.3708(14) 0.052(5) Uiso 1 1 d
H13 H 0.5122(7) 0.803(4) 0.4286(14) 0.051(5) Uiso 1 1 d
C13 C 0.48978(5) 0.6868(3) 0.39866(13) 0.0458(4) Uani 1 1 d

loop_
_atom_site_aniso_label
_atom_site_aniso_U_11
_atom_site_aniso_U_22
_atom_site_aniso_U_33
_atom_site_aniso_U_23
_atom_site_aniso_U_13
_atom_site_aniso_U_12
F1 0.0399(5) 0.0633(7) 0.0741(8) 0.0372(6) 0.0005(5) 0.0138(4)
O1 0.0292(5) 0.0502(7) 0.0506(7) -0.0135(6) -0.0163(5) 0.0064(5)
N1 0.0246(5) 0.0349(7) 0.0315(7) 0.0009(6) -0.0042(5) 0.0010(5)
C1 0.0273(7) 0.0329(8) 0.0256(8) -0.0022(6) -0.0068(5) 0.0000(5)
N2 0.0269(6) 0.0338(7) 0.0371(7) 0.0033(6) -0.0067(5) -0.0022(5)
C2 0.0285(7) 0.0309(8) 0.0265(7) -0.0027(6) -0.0070(5) -0.0012(5)
C3 0.0267(7) 0.0311(8) 0.0316(8) -0.0007(6) -0.0070(5) -0.0019(6)
N3 0.0257(6) 0.0382(8) 0.0432(8) -0.0079(6) -0.0120(5) 0.0051(5)
C4 0.0255(7) 0.0352(9) 0.0410(9) 0.0027(7) -0.0073(6) -0.0036(6)
C5 0.0265(7) 0.0358(9) 0.0349(8) -0.0053(7) -0.0086(6) 0.0035(6)
C7 0.0296(7) 0.0402(9) 0.0402(9) 0.0100(7) 0.0009(6) 0.0021(6)
C9 0.0270(7) 0.0382(9) 0.0255(7) 0.0049(6) -0.0053(5) 0.0000(6)
C10 0.0333(7) 0.0413(9) 0.0310(8) 0.0010(7) -0.0055(6) 0.0029(6)
C11 0.0397(8) 0.0503(11) 0.0365(9) 0.0055(8) 0.0004(7) 0.0125(8)
C19 0.0379(8) 0.0608(12) 0.0319(9) 0.0106(8) -0.0027(7) 0.0092(8)
C18 0.0532(9) 0.0466(11) 0.0339(9) 0.0111(8) 0.0065(7) 0.0132(8)
C6 0.0339(7) 0.0369(9) 0.0375(9) 0.0080(7) -0.0040(6) 0.0081(6)
C14 0.0297(7) 0.0409(10) 0.0408(9) 0.0024(7) -0.0055(6) -0.0016(6)
C15 0.0313(7) 0.0341(8) 0.0265(8) 0.0001(6) -0.0032(5) 0.0025(6)
C17 0.0503(9) 0.0364(9) 0.0361(9) 0.0027(7) 0.0063(7) -0.0005(7)
C21 0.0267(7) 0.0298(8) 0.0333(8) 0.0044(6) -0.0045(5) 0.0002(5)
C22 0.0281(7) 0.0358(9) 0.0334(8) 0.0038(7) -0.0068(6) -0.0014(6)
C23 0.0378(8) 0.0390(9) 0.0328(9) -0.0011(7) -0.0028(6) -0.0028(6)
C24 0.0370(8) 0.0448(10) 0.0471(10) -0.0065(8) 0.0012(7) 0.0061(7)
C25 0.0277(7) 0.0499(10) 0.0483(10) -0.0044(8) -0.0053(7) 0.0048(7)
C26 0.0283(7) 0.0362(8) 0.0363(8) -0.0003(7) -0.0081(6) -0.0017(6)
C27 0.0314(7) 0.0345(8) 0.0314(8) 0.0036(7) -0.0063(6) -0.0012(6)
C28 0.0375(8) 0.0454(10) 0.0360(9) 0.0027(7) -0.0118(6) -0.0064(7)
C29 0.0580(10) 0.0424(10) 0.0372(10) -0.0038(8) -0.0144(8) -0.0074(8)
C30 0.0595(10) 0.0425(10) 0.0427(10) -0.0085(8) -0.0130(8) 0.0092(8)
C31 0.0426(8) 0.0433(10) 0.0397(10) -0.0037(8) -0.0114(7) 0.0093(7)
C32 0.0323(7) 0.0333(8) 0.0296(8) 0.0033(6) -0.0086(6) -0.0008(6)
C20 0.0327(7) 0.0479(10) 0.0296(8) 0.0051(7) -0.0057(6) -0.0002(7)
C8 0.0259(6) 0.0324(8) 0.0284(8) -0.0021(6) -0.0046(5) 0.0014(5)
C16 0.0372(8) 0.0359(9) 0.0320(8) -0.0021(7) -0.0017(6) -0.0010(6)
C12 0.0279(8) 0.0640(12) 0.0454(10) 0.0118(9) -0.0036(7) 0.0059(7)
C13 0.0295(7) 0.0562(11) 0.0501(11) 0.0048(9) -0.0091(7) -0.0072(7)

loop_
_atom_type_symbol
_atom_type_description
_atom_type_scat_dispersion_real
_atom_type_scat_dispersion_imag
_atom_type_scat_source
C C 0.0181 0.0091 'International Tables Vol C Tables 4.2.6.8 and 6.1.1.4'
H H 0.0000 0.0000 'International Tables Vol C Tables 4.2.6.8 and 6.1.1.4'
N N 0.0311 0.0180 'International Tables Vol C Tables 4.2.6.8 and 6.1.1.4'
O O 0.0492 0.0322 'International Tables Vol C Tables 4.2.6.8 and 6.1.1.4'
F F 0.0727 0.0534 'International Tables Vol C Tables 4.2.6.8 and 6.1.1.4'

loop_
_geom_angle_atom_site_label_1
_geom_angle_atom_site_label_2
_geom_angle_atom_site_label_3
_geom_angle
C26 O1 C27 117.71(11)
C1 N1 C8 117.75(12)
N1 C1 C2 121.80(12)
N1 C1 C9 114.67(12)
C2 C1 C9 123.51(13)
C2 N2 C3 118.23(12)
N2 C2 C1 120.21(13)
N2 C2 C15 115.96(12)
C1 C2 C15 123.82(12)
N2 C3 C8 121.41(12)
N2 C3 C4 119.59(13)
C8 C3 C4 118.99(14)
C32 N3 C21 119.13(11)
C32 N3 C5 119.38(12)
C21 N3 C5 120.07(12)
C5 C4 C3 120.82(14)
C5 C4 H4 119.7(10)
C3 C4 H4 119.4(10)
C4 C5 C6 118.69(12)
C4 C5 N3 121.91(13)
C6 C5 N3 119.34(14)
C6 C7 C8 118.03(14)
C6 C7 H7 121.7(11)
C8 C7 H7 120.2(11)
C10 C9 C14 119.92(13)
C10 C9 C1 120.81(13)
C14 C9 C1 119.21(14)
C9 C10 C11 119.70(15)
C9 C10 H10 121.2(10)
C11 C10 H10 119.0(10)
C12 C11 C10 120.33(17)
C12 C11 H11 121.1(11)
C10 C11 H11 118.5(12)
C18 C19 C20 120.64(15)
C18 C19 H19 121.6(11)
C20 C19 H19 117.8(11)
C19 C18 C17 119.52(16)
C19 C18 H18 121.1(11)
C17 C18 H18 119.4(11)
F1 C6 C7 119.30(14)
F1 C6 C5 117.53(12)
C7 C6 C5 123.17(15)
C9 C14 C13 119.64(16)
C9 C14 H14 121.4(10)
C13 C14 H14 119.0(10)
C16 C15 C20 118.18(14)
C16 C15 C2 119.06(13)
C20 C15 C2 122.72(14)
C16 C17 C18 119.99(16)
C16 C17 H17 120.0(11)
C18 C17 H17 119.8(11)
C22 C21 C26 118.28(14)
C22 C21 N3 123.24(12)
C26 C21 N3 118.47(13)
C21 C22 C23 120.95(13)
C21 C22 H22 120.1(11)
C23 C22 H22 118.9(11)
C24 C23 C22 119.85(15)
C24 C23 H23 121.4(10)
C22 C23 H23 118.7(10)
C23 C24 C25 119.75(15)
C23 C24 H24 119.2(11)
C25 C24 H24 121.1(11)
C26 C25 C24 120.35(14)
C26 C25 H25 117.3(13)
C24 C25 H25 122.3(13)
C25 C26 O1 117.60(12)
C25 C26 C21 120.81(14)
O1 C26 C21 121.58(13)
C28 C27 O1 117.28(13)
C28 C27 C32 121.20(15)
O1 C27 C32 121.50(13)
C27 C28 C29 120.02(15)
C27 C28 H28 117.0(13)
C29 C28 H28 122.9(13)
C30 C29 C28 119.46(16)
C30 C29 H299 118.9(11)
C28 C29 H299 121.7(11)
C29 C30 C31 120.40(17)
C29 C30 H300 120.8(14)
C31 C30 H300 118.8(14)
C32 C31 C30 120.76(15)
C32 C31 H31 119.2(14)
C30 C31 H31 120.0(14)
C31 C32 C27 118.15(14)
C31 C32 N3 123.12(13)
C27 C32 N3 118.71(14)
C19 C20 C15 120.44(15)
C19 C20 H20 119.9(12)
C15 C20 H20 119.6(12)
N1 C8 C7 119.34(13)
N1 C8 C3 120.35(13)
C7 C8 C3 120.29(12)
C17 C16 C15 121.13(15)
C17 C16 H16 119.0(11)
C15 C16 H16 119.8(11)
C11 C12 C13 120.08(15)
C11 C12 H12 116.3(12)
C13 C12 H12 123.6(12)
C12 C13 C14 120.31(16)
C12 C13 H13 121.9(11)
C14 C13 H13 117.7(11)

loop_
_geom_bond_atom_site_label_1
_geom_bond_atom_site_label_2
_geom_bond_distance
F1 C6 1.3418(18)
O1 C26 1.3830(19)
O1 C27 1.3829(19)
N1 C1 1.314(2)
N1 C8 1.3696(17)
C1 C2 1.447(2)
C1 C9 1.4943(18)
N2 C2 1.3242(18)
N2 C3 1.354(2)
C2 C15 1.487(2)
C3 C8 1.410(2)
C3 C4 1.419(2)
N3 C32 1.406(2)
N3 C21 1.406(2)
N3 C5 1.4284(17)
C4 C5 1.358(2)
C4 H4 0.962(18)
C5 C6 1.409(2)
C7 C6 1.365(2)
C7 C8 1.409(2)
C7 H7 0.952(18)
C9 C10 1.387(2)
C9 C14 1.392(2)
C10 C11 1.394(2)
C10 H10 0.990(19)
C11 C12 1.379(3)
C11 H11 0.98(2)
C19 C18 1.381(3)
C19 C20 1.384(2)
C19 H19 1.01(2)
C18 C17 1.389(2)
C18 H18 0.98(2)
C14 C13 1.393(2)
C14 H14 0.995(19)
C15 C16 1.393(2)
C15 C20 1.401(2)
C17 C16 1.383(2)
C17 H17 0.99(2)
C21 C22 1.382(2)
C21 C26 1.4045(19)
C22 C23 1.386(2)
C22 H22 0.989(18)
C23 C24 1.384(2)
C23 H23 0.991(19)
C24 C25 1.383(2)
C24 H24 0.96(2)
C25 C26 1.367(2)
C25 H25 0.99(2)
C27 C28 1.374(2)
C27 C32 1.401(2)
C28 C29 1.384(3)
C28 H28 0.97(2)
C29 C30 1.383(3)
C29 H299 0.98(2)
C30 C31 1.386(2)
C30 H300 0.97(2)
C31 C32 1.381(2)
C31 H31 0.98(2)
C20 H20 0.98(2)
C16 H16 0.993(18)
C12 C13 1.378(3)
C12 H12 0.971(19)
C13 H13 1.00(2)

loop_
_geom_torsion_atom_site_label_1
_geom_torsion_atom_site_label_2
_geom_torsion_atom_site_label_3
_geom_torsion_atom_site_label_4
_geom_torsion
C8 N1 C1 C2 -3.7(2)
C8 N1 C1 C9 174.33(13)
C3 N2 C2 C1 -2.4(2)
C3 N2 C2 C15 177.09(13)
N1 C1 C2 N2 5.6(2)
C9 C1 C2 N2 -172.31(14)
N1 C1 C2 C15 -173.90(14)
C9 C1 C2 C15 8.2(2)
C2 N2 C3 C8 -2.0(2)
C2 N2 C3 C4 179.34(14)
N2 C3 C4 C5 179.23(14)
C8 C3 C4 C5 0.6(2)
C3 C4 C5 C6 -1.3(2)
C3 C4 C5 N3 175.92(14)
C32 N3 C5 C4 -72.6(2)
C21 N3 C5 C4 93.69(19)
C32 N3 C5 C6 104.62(17)
C21 N3 C5 C6 -89.08(19)
N1 C1 C9 C10 -118.33(16)
C2 C1 C9 C10 59.7(2)
N1 C1 C9 C14 58.99(19)
C2 C1 C9 C14 -122.99(16)
C14 C9 C10 C11 -0.7(2)
C1 C9 C10 C11 176.60(14)
C9 C10 C11 C12 1.4(2)
C20 C19 C18 C17 -2.3(3)
C8 C7 C6 F1 -179.35(14)
C8 C7 C6 C5 0.6(3)
C4 C5 C6 F1 -179.31(15)
N3 C5 C6 F1 3.4(2)
C4 C5 C6 C7 0.7(3)
N3 C5 C6 C7 -176.57(15)
C10 C9 C14 C13 -0.8(2)
C1 C9 C14 C13 -178.13(14)
N2 C2 C15 C16 28.3(2)
C1 C2 C15 C16 -152.24(14)
N2 C2 C15 C20 -149.23(15)
C1 C2 C15 C20 30.3(2)
C19 C18 C17 C16 1.9(2)
C32 N3 C21 C22 167.16(14)
C5 N3 C21 C22 0.8(2)
C32 N3 C21 C26 -13.6(2)
C5 N3 C21 C26 -179.98(14)
C26 C21 C22 C23 -0.7(2)
N3 C21 C22 C23 178.49(14)
C21 C22 C23 C24 0.0(2)
C22 C23 C24 C25 0.6(3)
C23 C24 C25 C26 -0.5(3)
C24 C25 C26 O1 -179.21(16)
C24 C25 C26 C21 -0.3(3)
C27 O1 C26 C25 -167.45(15)
C27 O1 C26 C21 13.6(2)
C22 C21 C26 C25 0.9(2)
N3 C21 C26 C25 -178.36(15)
C22 C21 C26 O1 179.74(14)
N3 C21 C26 O1 0.5(2)
C26 O1 C27 C28 166.56(14)
C26 O1 C27 C32 -15.0(2)
O1 C27 C28 C29 176.69(15)
C32 C27 C28 C29 -1.8(2)
C27 C28 C29 C30 1.1(3)
C28 C29 C30 C31 -0.2(3)
C29 C30 C31 C32 -0.1(3)
C30 C31 C32 C27 -0.6(3)
C30 C31 C32 N3 -179.52(16)
C28 C27 C32 C31 1.5(2)
O1 C27 C32 C31 -176.87(15)
C28 C27 C32 N3 -179.51(14)
O1 C27 C32 N3 2.1(2)
C21 N3 C32 C31 -168.69(15)
C5 N3 C32 C31 -2.3(2)
C21 N3 C32 C27 12.4(2)
C5 N3 C32 C27 178.84(14)
C18 C19 C20 C15 0.0(2)
C16 C15 C20 C19 2.8(2)
C2 C15 C20 C19 -179.69(14)
C1 N1 C8 C7 -179.11(14)
C1 N1 C8 C3 -0.8(2)
C6 C7 C8 N1 176.99(14)
C6 C7 C8 C3 -1.3(2)
N2 C3 C8 N1 3.8(2)
C4 C3 C8 N1 -177.53(14)
N2 C3 C8 C7 -177.84(14)
C4 C3 C8 C7 0.8(2)
C18 C17 C16 C15 1.0(2)
C20 C15 C16 C17 -3.2(2)
C2 C15 C16 C17 179.14(14)
C10 C11 C12 C13 -0.5(3)
C11 C12 C13 C14 -1.0(3)
C9 C14 C13 C12 1.7(3)
